data_7152473
loop_
_publ_author_name
'Mercer, Darren J.'
'Yacoub, Joe'
'Zhu, Kelong'
'Loeb, Stephanie K.'
'Loeb, Stephen J.'

_publ_section_title
;
 [2]Pseudorotaxanes, [2]rotaxanes and metal-organic rotaxane frameworks
 containing tetra-substituted dibenzo[24]crown-8 wheels.
;
_journal_issue 30
_journal_name_full 'Organic &amp; biomolecular chemistry'
_journal_page_first 6094
_journal_page_last 6104
_journal_paper_doi 10.1039/c2ob25200g
_journal_volume 10
_journal_year 2012
_chemical_formula_sum 'C82 H94 B2 F8 N8 O24'
_chemical_formula_weight 1749.27
_chemical_name_systematic
;
?
;
_space_group_IT_number 15
_symmetry_cell_setting monoclinic
_symmetry_space_group_name_Hall '-C 2yc'
_symmetry_space_group_name_H-M 'C 1 2/c 1'
_atom_sites_solution_hydrogens geom
_atom_sites_solution_primary direct
_atom_sites_solution_secondary difmap
_audit_creation_method SHELXL-97
_cell_angle_alpha 90.00
_cell_angle_beta 123.038(2)
_cell_angle_gamma 90.00
_cell_formula_units_Z 4
_cell_length_a 37.627(6)
_cell_length_b 12.680(2)
_cell_length_c 20.775(3)
_cell_measurement_reflns_used 465
_cell_measurement_temperature 173(2)
_cell_measurement_theta_max 26.37
_cell_measurement_theta_min 1.29
_cell_volume 8309(2)
_computing_cell_refinement 'Bruker SAINT'
_computing_data_collection 'Bruker SMART'
_computing_data_reduction 'Bruker SHELXTL XPREP'
_computing_molecular_graphics 'Bruker SHELXTL XP'
_computing_publication_material 'Bruker SHELXTL XCIF'
_computing_structure_refinement 'SHELXL-97 (Sheldrick, 1997)'
_computing_structure_solution 'SHELXS-97 (Sheldrick, 1997)'
_diffrn_ambient_temperature 173(2)
_diffrn_measured_fraction_theta_full 0.997
_diffrn_measured_fraction_theta_max 0.997
_diffrn_measurement_device_type 'Bruker APEX-I CCD'
_diffrn_measurement_method 'phi and omega scans'
_diffrn_radiation_monochromator graphite
_diffrn_radiation_source 'fine-focus sealed tube'
_diffrn_radiation_type MoK\a
_diffrn_radiation_wavelength 0.71073
_diffrn_reflns_av_R_equivalents 0.0622
_diffrn_reflns_av_sigmaI/netI 0.0579
_diffrn_reflns_limit_h_max 46
_diffrn_reflns_limit_h_min -46
_diffrn_reflns_limit_k_max 15
_diffrn_reflns_limit_k_min -15
_diffrn_reflns_limit_l_max 25
_diffrn_reflns_limit_l_min -25
_diffrn_reflns_number 43181
_diffrn_reflns_theta_full 26.37
_diffrn_reflns_theta_max 26.37
_diffrn_reflns_theta_min 1.29
_exptl_absorpt_coefficient_mu 0.114
_exptl_absorpt_correction_T_max 0.7457
_exptl_absorpt_correction_T_min 0.6293
_exptl_absorpt_correction_type empirical
_exptl_absorpt_process_details sadabs
_exptl_crystal_colour yellow
_exptl_crystal_density_diffrn 1.398
_exptl_crystal_density_method 'not measured'
_exptl_crystal_description prism
_exptl_crystal_F_000 3664
_exptl_crystal_size_max 0.36
_exptl_crystal_size_mid 0.24
_exptl_crystal_size_min 0.20
_platon_squeeze_details
;
;
_refine_diff_density_max 0.879
_refine_diff_density_min -0.573
_refine_diff_density_rms 0.115
_refine_ls_extinction_method none
_refine_ls_goodness_of_fit_ref 1.259
_refine_ls_hydrogen_treatment constr
_refine_ls_matrix_type full
_refine_ls_number_parameters 451
_refine_ls_number_reflns 8470
_refine_ls_number_restraints 55
_refine_ls_restrained_S_all 1.296
_refine_ls_R_factor_all 0.1669
_refine_ls_R_factor_gt 0.1216
_refine_ls_shift/su_max 0.000
_refine_ls_shift/su_mean 0.000
_refine_ls_structure_factor_coef Fsqd
_refine_ls_weighting_details 'calc w=1/[\s^2^(Fo^2^)+(0.2000P)^2^+0.0000P] where P=(Fo^2^+2Fc^2^)/3'
_refine_ls_weighting_scheme calc
_refine_ls_wR_factor_gt 0.3558
_refine_ls_wR_factor_ref 0.3818
_reflns_number_gt 4758
_reflns_number_total 8470
_reflns_threshold_expression >2sigma(I)
_cod_data_source_file c2ob25200g.txt
_cod_data_source_block dm75a
_cod_original_sg_symbol_H-M C2/c
_cod_database_code 7152473

loop_
_symmetry_equiv_pos_as_xyz
'x, y, z'
'-x, y, -z+1/2'
'x+1/2, y+1/2, z'
'-x+1/2, y+1/2, -z+1/2'
'-x, -y, -z'
'x, -y, z-1/2'
'-x+1/2, -y+1/2, -z'
'x+1/2, -y+1/2, z-1/2'

loop_
_atom_site_label
_atom_site_type_symbol
_atom_site_fract_x
_atom_site_fract_y
_atom_site_fract_z
_atom_site_U_iso_or_equiv
_atom_site_adp_type
_atom_site_occupancy
_atom_site_symmetry_multiplicity
_atom_site_calc_flag
_atom_site_refinement_flags
O1 O 0.16799(11) 1.3039(3) 0.1414(2) 0.0588(9) Uani 1 1 d .
O2 O 0.13569(10) 1.1417(3) 0.2081(2) 0.0659(10) Uani 1 1 d .
O3 O 0.23125(10) 0.8453(2) 0.15013(18) 0.0478(8) Uani 1 1 d .
O4 O 0.23187(15) 0.6156(3) 0.1358(2) 0.0789(12) Uani 1 1 d .
O5 O 0.28284(13) 0.9879(3) -0.0088(2) 0.0661(10) Uani 1 1 d .
O6 O 0.24898(10) 0.9984(2) 0.08840(18) 0.0492(8) Uani 1 1 d .
N1 N 0.19388(11) 0.2073(3) 0.4563(2) 0.0401(8) Uani 1 1 d .
C1 C 0.06721(18) 0.1035(5) 0.4719(4) 0.0800(18) Uani 1 1 d .
H1A H 0.0778 0.1646 0.5034 0.096 Uiso 1 1 calc R
C2 C 0.03100(18) 0.0472(6) 0.4600(3) 0.0785(18) Uani 1 1 d .
H2A H 0.0169 0.0753 0.4827 0.094 Uiso 1 1 calc R
C3 C 0.0160(2) -0.0387(5) 0.4206(5) 0.085(2) Uani 1 1 d .
C4 C 0.0323(3) -0.0707(7) 0.3836(7) 0.140(4) Uani 1 1 d .
H4A H 0.0187 -0.1267 0.3479 0.168 Uiso 1 1 calc R
C5 C 0.0699(3) -0.0263(6) 0.3936(6) 0.115(3) Uani 1 1 d .
H5A H 0.0835 -0.0597 0.3716 0.138 Uiso 1 1 calc R
C6 C 0.08604(14) 0.0636(4) 0.4345(3) 0.0500(11) Uani 1 1 d .
C7 C 0.12419(13) 0.1144(4) 0.4452(3) 0.0472(11) Uani 1 1 d .
C8 C 0.14714(16) 0.0618(4) 0.4205(3) 0.0625(14) Uani 1 1 d .
H8A H 0.1389 -0.0068 0.3989 0.075 Uiso 1 1 calc R
C9 C 0.18192(15) 0.1100(5) 0.4275(3) 0.0610(14) Uani 1 1 d .
H9A H 0.1978 0.0731 0.4116 0.073 Uiso 1 1 calc R
C10 C 0.17209(14) 0.2598(4) 0.4795(2) 0.0460(10) Uani 1 1 d .
H10A H 0.1805 0.3291 0.4996 0.055 Uiso 1 1 calc R
C11 C 0.13746(14) 0.2139(4) 0.4743(3) 0.0496(11) Uani 1 1 d .
H11A H 0.1224 0.2523 0.4913 0.060 Uiso 1 1 calc R
C12 C 0.23115(14) 0.2557(4) 0.4606(3) 0.0489(11) Uani 1 1 d .
H12A H 0.2362 0.2204 0.4238 0.059 Uiso 1 1 calc R
H12B H 0.2256 0.3314 0.4468 0.059 Uiso 1 1 calc R
C13 C 0.21768(14) 1.0186(3) 0.1009(2) 0.0435(10) Uani 1 1 d .
C14 C 0.19462(16) 1.1105(4) 0.0821(3) 0.0518(12) Uani 1 1 d .
H14A H 0.1998 1.1645 0.0565 0.062 Uiso 1 1 calc R
C15 C 0.16457(16) 1.1271(4) 0.0985(3) 0.0526(12) Uani 1 1 d .
C16 C 0.15598(16) 1.0490(4) 0.1341(3) 0.0517(11) Uani 1 1 d .
C17 C 0.17750(14) 0.9528(4) 0.1510(3) 0.0510(11) Uani 1 1 d .
H17A H 0.1708 0.8974 0.1734 0.061 Uiso 1 1 calc R
C18 C 0.20863(13) 0.9373(3) 0.1353(2) 0.0400(9) Uani 1 1 d .
C19 C 0.14280(17) 1.2335(4) 0.0794(3) 0.0626(14) Uani 1 1 d .
H19A H 0.1392 1.2615 0.0317 0.075 Uiso 1 1 calc R
H19B H 0.1144 1.2262 0.0710 0.075 Uiso 1 1 calc R
C20 C 0.15049(15) 1.4006(4) 0.1376(3) 0.0528(12) Uani 1 1 d .
C21 C 0.1724(2) 1.4583(4) 0.2059(3) 0.0637(14) Uani 1 1 d .
H21A H 0.1965 1.4292 0.2506 0.076 Uiso 1 1 calc R
C22 C 0.1583(2) 1.5591(4) 0.2072(4) 0.0668(15) Uani 1 1 d .
H22A H 0.1729 1.5989 0.2534 0.080 Uiso 1 1 calc R
C23 C 0.1245(2) 1.6013(5) 0.1442(5) 0.089(2) Uani 1 1 d .
H23A H 0.1153 1.6704 0.1460 0.107 Uiso 1 1 calc R
C24 C 0.1029(2) 1.5435(6) 0.0764(5) 0.092(2) Uani 1 1 d .
H24A H 0.0790 1.5735 0.0318 0.110 Uiso 1 1 calc R
C25 C 0.11586(18) 1.4424(5) 0.0732(4) 0.0706(15) Uani 1 1 d .
H25A H 0.1009 1.4028 0.0270 0.085 Uiso 1 1 calc R
C26 C 0.12228(15) 1.0568(4) 0.1525(3) 0.0584(13) Uani 1 1 d .
H26A H 0.0944 1.0731 0.1055 0.070 Uiso 1 1 calc R
H26B H 0.1200 0.9897 0.1743 0.070 Uiso 1 1 calc R
C27 C 0.10831(15) 1.1765(4) 0.2276(3) 0.0577(13) Uani 1 1 d .
C28 C 0.07209(15) 1.1223(4) 0.2093(3) 0.0580(13) Uani 1 1 d .
H28A H 0.0645 1.0580 0.1814 0.070 Uiso 1 1 calc R
C29 C 0.04712(17) 1.1653(5) 0.2331(3) 0.0674(15) Uani 1 1 d .
H29A H 0.0217 1.1302 0.2200 0.081 Uiso 1 1 calc R
C30 C 0.05779(18) 1.2549(5) 0.2742(3) 0.0708(16) Uani 1 1 d .
H30A H 0.0403 1.2822 0.2901 0.085 Uiso 1 1 calc R
C31 C 0.09419(19) 1.3064(5) 0.2927(3) 0.0682(15) Uani 1 1 d .
H31A H 0.1023 1.3687 0.3229 0.082 Uiso 1 1 calc R
C32 C 0.11938(17) 1.2689(5) 0.2679(3) 0.0623(14) Uani 1 1 d .
H32A H 0.1438 1.3067 0.2787 0.075 Uiso 1 1 calc R
C33 C 0.22589(16) 0.7684(4) 0.1944(3) 0.0510(11) Uani 1 1 d .
H33A H 0.1958 0.7466 0.1672 0.061 Uiso 1 1 calc R
H33B H 0.2342 0.7985 0.2447 0.061 Uiso 1 1 calc R
C34 C 0.25343(18) 0.6746(4) 0.2058(3) 0.0597(13) Uani 1 1 d .
H34A H 0.2814 0.6983 0.2175 0.072 Uiso 1 1 calc R
H34B H 0.2578 0.6306 0.2489 0.072 Uiso 1 1 calc R
C35 C 0.2448(2) 0.5167(4) 0.1433(3) 0.0777(18) Uani 1 1 d .
H35A H 0.2411 0.4810 0.1818 0.093 Uiso 1 1 calc R
H35B H 0.2754 0.5162 0.1630 0.093 Uiso 1 1 calc R
C36 C 0.27873(16) 1.0442(4) -0.0696(3) 0.0512(11) Uani 1 1 d .
H36A H 0.3073 1.0624 -0.0579 0.061 Uiso 1 1 calc R
H36B H 0.2635 1.1109 -0.0759 0.061 Uiso 1 1 calc R
C37 C 0.29969(18) 1.0491(4) 0.0608(3) 0.0593(13) Uani 1 1 d .
H37A H 0.3165 1.1089 0.0604 0.071 Uiso 1 1 calc R
H37B H 0.3187 1.0045 0.1060 0.071 Uiso 1 1 calc R
C38 C 0.26430(17) 1.0900(4) 0.0665(3) 0.0537(12) Uani 1 1 d .
H38A H 0.2746 1.1461 0.1059 0.064 Uiso 1 1 calc R
H38B H 0.2414 1.1191 0.0166 0.064 Uiso 1 1 calc R
B1 B 0.3435(2) 1.3197(5) 0.1740(4) 0.083(2) Uani 1 1 d DU
F1 F 0.32056(18) 1.3308(4) 0.1020(3) 0.148(2) Uani 1 1 d DU
F2 F 0.3610(2) 1.2190(5) 0.1855(4) 0.170(2) Uani 1 1 d DU
F3 F 0.3739(3) 1.3877(7) 0.2072(4) 0.306(6) Uani 1 1 d DU
F4 F 0.3219(3) 1.3020(6) 0.2078(4) 0.203(3) Uani 1 1 d DU

loop_
_atom_site_aniso_label
_atom_site_aniso_U_11
_atom_site_aniso_U_22
_atom_site_aniso_U_33
_atom_site_aniso_U_23
_atom_site_aniso_U_13
_atom_site_aniso_U_12
O1 0.071(2) 0.0519(19) 0.064(2) 0.0021(16) 0.0434(19) 0.0173(17)
O2 0.0460(18) 0.101(3) 0.066(2) -0.023(2) 0.0399(17) -0.0026(18)
O3 0.0535(18) 0.0417(16) 0.0575(18) 0.0028(14) 0.0363(16) -0.0026(14)
O4 0.127(4) 0.043(2) 0.056(2) -0.0006(16) 0.043(2) 0.002(2)
O5 0.110(3) 0.0514(19) 0.079(2) -0.0145(17) 0.078(2) -0.012(2)
O6 0.069(2) 0.0407(16) 0.0620(19) 0.0004(14) 0.0510(18) -0.0006(15)
N1 0.0383(18) 0.0411(19) 0.046(2) -0.0007(16) 0.0267(16) -0.0027(15)
C1 0.059(3) 0.082(4) 0.114(5) 0.002(4) 0.057(4) -0.010(3)
C2 0.053(3) 0.121(6) 0.070(4) 0.022(4) 0.039(3) 0.014(4)
C3 0.085(4) 0.064(4) 0.139(6) -0.004(4) 0.082(5) -0.018(3)
C4 0.155(8) 0.101(6) 0.230(11) -0.065(7) 0.147(9) -0.062(6)
C5 0.127(6) 0.083(5) 0.193(9) -0.054(5) 0.124(7) -0.060(5)
C6 0.041(2) 0.061(3) 0.056(3) 0.012(2) 0.031(2) 0.005(2)
C7 0.032(2) 0.061(3) 0.047(2) 0.006(2) 0.0202(19) -0.001(2)
C8 0.058(3) 0.063(3) 0.075(3) -0.020(3) 0.041(3) -0.007(3)
C9 0.046(3) 0.078(4) 0.066(3) -0.023(3) 0.035(2) -0.003(3)
C10 0.054(3) 0.047(2) 0.048(2) -0.002(2) 0.035(2) -0.006(2)
C11 0.039(2) 0.065(3) 0.048(3) -0.004(2) 0.026(2) 0.004(2)
C12 0.043(2) 0.060(3) 0.054(3) 0.000(2) 0.033(2) -0.010(2)
C13 0.051(3) 0.047(2) 0.037(2) -0.0054(18) 0.028(2) -0.006(2)
C14 0.072(3) 0.050(3) 0.050(3) 0.003(2) 0.044(2) 0.009(2)
C15 0.056(3) 0.053(3) 0.054(3) 0.007(2) 0.033(2) 0.013(2)
C16 0.061(3) 0.049(3) 0.060(3) -0.011(2) 0.043(3) -0.001(2)
C17 0.044(2) 0.063(3) 0.052(3) -0.005(2) 0.029(2) -0.011(2)
C18 0.041(2) 0.040(2) 0.045(2) -0.0053(18) 0.027(2) -0.0034(18)
C19 0.060(3) 0.063(3) 0.074(3) 0.013(3) 0.042(3) 0.019(3)
C20 0.050(3) 0.056(3) 0.069(3) 0.015(2) 0.043(3) 0.009(2)
C21 0.087(4) 0.057(3) 0.076(4) 0.006(3) 0.063(3) 0.010(3)
C22 0.084(4) 0.055(3) 0.093(4) 0.002(3) 0.068(4) 0.007(3)
C23 0.069(4) 0.049(3) 0.161(7) 0.001(4) 0.071(5) 0.009(3)
C24 0.066(4) 0.071(4) 0.123(6) 0.006(4) 0.042(4) 0.014(3)
C25 0.057(3) 0.066(3) 0.087(4) -0.012(3) 0.038(3) -0.002(3)
C26 0.044(3) 0.069(3) 0.061(3) -0.002(3) 0.028(2) 0.009(2)
C27 0.048(3) 0.081(4) 0.047(3) -0.003(3) 0.029(2) 0.001(3)
C28 0.049(3) 0.073(3) 0.067(3) -0.002(3) 0.041(2) 0.003(2)
C29 0.052(3) 0.098(4) 0.063(3) -0.003(3) 0.038(3) 0.001(3)
C30 0.060(3) 0.108(5) 0.066(3) -0.002(3) 0.048(3) 0.016(3)
C31 0.082(4) 0.080(4) 0.052(3) -0.009(3) 0.043(3) 0.002(3)
C32 0.063(3) 0.080(4) 0.062(3) -0.014(3) 0.045(3) -0.013(3)
C33 0.067(3) 0.046(3) 0.047(3) 0.002(2) 0.035(2) -0.001(2)
C34 0.081(4) 0.041(3) 0.051(3) -0.004(2) 0.033(3) 0.009(2)
C35 0.140(6) 0.045(3) 0.062(3) -0.004(2) 0.064(4) -0.019(3)
C36 0.058(3) 0.046(2) 0.065(3) 0.001(2) 0.043(3) -0.001(2)
C37 0.082(4) 0.059(3) 0.057(3) -0.008(2) 0.051(3) -0.010(3)
C38 0.071(3) 0.045(2) 0.069(3) -0.001(2) 0.053(3) -0.005(2)
B1 0.111(6) 0.063(4) 0.064(4) 0.003(3) 0.041(4) -0.028(4)
F1 0.152(4) 0.157(5) 0.092(3) 0.033(3) 0.039(3) -0.033(4)
F2 0.170(5) 0.149(4) 0.177(6) 0.052(4) 0.086(4) 0.033(4)
F3 0.402(12) 0.259(8) 0.116(4) 0.001(5) 0.051(6) -0.245(9)
F4 0.319(9) 0.183(6) 0.214(7) 0.016(5) 0.214(7) -0.014(6)

loop_
_atom_type_symbol
_atom_type_description
_atom_type_scat_dispersion_real
_atom_type_scat_dispersion_imag
_atom_type_scat_source
C C 0.0033 0.0016 'International Tables Vol C Tables 4.2.6.8 and 6.1.1.4'
H H 0.0000 0.0000 'International Tables Vol C Tables 4.2.6.8 and 6.1.1.4'
B B 0.0013 0.0007 'International Tables Vol C Tables 4.2.6.8 and 6.1.1.4'
N N 0.0061 0.0033 'International Tables Vol C Tables 4.2.6.8 and 6.1.1.4'
O O 0.0106 0.0060 'International Tables Vol C Tables 4.2.6.8 and 6.1.1.4'
F F 0.0171 0.0103 'International Tables Vol C Tables 4.2.6.8 and 6.1.1.4'

loop_
_geom_angle_atom_site_label_1
_geom_angle_atom_site_label_2
_geom_angle_atom_site_label_3
_geom_angle
_geom_angle_site_symmetry_1
_geom_angle_site_symmetry_3
C20 O1 C19 116.5(4) . .
C27 O2 C26 118.9(4) . .
C18 O3 C33 115.8(3) . .
C35 O4 C34 114.1(4) . .
C36 O5 C37 113.9(4) . .
C13 O6 C38 115.8(3) . .
C10 N1 C9 119.9(4) . .
C10 N1 C12 121.2(4) . .
C9 N1 C12 119.0(4) . .
C6 C1 C2 116.4(6) . .
C6 C1 H1A 121.8 . .
C2 C1 H1A 121.8 . .
C3 C2 C1 125.0(6) . .
C3 C2 H2A 117.5 . .
C1 C2 H2A 117.5 . .
C4 C3 C2 117.4(6) . .
C3 C4 C5 123.2(8) . .
C3 C4 H4A 118.4 . .
C5 C4 H4A 118.4 . .
C6 C5 C4 119.4(7) . .
C6 C5 H5A 120.3 . .
C4 C5 H5A 120.3 . .
C5 C6 C1 117.7(5) . .
C5 C6 C7 121.8(5) . .
C1 C6 C7 120.2(5) . .
C11 C7 C8 116.9(4) . .
C11 C7 C6 124.0(4) . .
C8 C7 C6 119.0(4) . .
C9 C8 C7 119.6(5) . .
C9 C8 H8A 120.2 . .
C7 C8 H8A 120.2 . .
N1 C9 C8 121.7(4) . .
N1 C9 H9A 119.2 . .
C8 C9 H9A 119.2 . .
N1 C10 C11 120.2(4) . .
N1 C10 H10A 119.9 . .
C11 C10 H10A 119.9 . .
C7 C11 C10 121.7(4) . .
C7 C11 H11A 119.2 . .
C10 C11 H11A 119.2 . .
C12 C12 N1 109.3(4) 7_556 .
C12 C12 H12A 109.8 7_556 .
N1 C12 H12A 109.8 . .
C12 C12 H12B 109.8 7_556 .
N1 C12 H12B 109.8 . .
H12A C12 H12B 108.3 . .
O6 C13 C14 125.6(4) . .
O6 C13 C18 115.8(4) . .
C14 C13 C18 118.6(4) . .
C15 C14 C13 122.6(4) . .
C15 C14 H14A 118.7 . .
C13 C14 H14A 118.7 . .
C14 C15 C16 119.6(4) . .
C14 C15 C19 118.4(4) . .
C16 C15 C19 122.1(4) . .
C15 C16 C17 119.3(4) . .
C15 C16 C26 124.2(4) . .
C17 C16 C26 116.4(4) . .
C18 C17 C16 120.7(4) . .
C18 C17 H17A 119.6 . .
C16 C17 H17A 119.6 . .
O3 C18 C17 124.4(4) . .
O3 C18 C13 116.5(3) . .
C17 C18 C13 119.1(4) . .
O1 C19 C15 108.9(4) . .
O1 C19 H19A 109.9 . .
C15 C19 H19A 109.9 . .
O1 C19 H19B 109.9 . .
C15 C19 H19B 109.9 . .
H19A C19 H19B 108.3 . .
C25 C20 O1 125.0(5) . .
C25 C20 C21 120.6(5) . .
O1 C20 C21 114.2(4) . .
C22 C21 C20 118.8(5) . .
C22 C21 H21A 120.6 . .
C20 C21 H21A 120.6 . .
C23 C22 C21 121.1(6) . .
C23 C22 H22A 119.5 . .
C21 C22 H22A 119.5 . .
C22 C23 C24 119.8(6) . .
C22 C23 H23A 120.1 . .
C24 C23 H23A 120.1 . .
C25 C24 C23 120.6(6) . .
C25 C24 H24A 119.7 . .
C23 C24 H24A 119.7 . .
C20 C25 C24 119.0(6) . .
C20 C25 H25A 120.5 . .
C24 C25 H25A 120.5 . .
O2 C26 C16 105.9(4) . .
O2 C26 H26A 110.6 . .
C16 C26 H26A 110.6 . .
O2 C26 H26B 110.6 . .
C16 C26 H26B 110.6 . .
H26A C26 H26B 108.7 . .
C32 C27 O2 115.5(5) . .
C32 C27 C28 121.4(5) . .
O2 C27 C28 123.1(5) . .
C27 C28 C29 117.6(5) . .
C27 C28 H28A 121.2 . .
C29 C28 H28A 121.2 . .
C30 C29 C28 122.1(5) . .
C30 C29 H29A 119.0 . .
C28 C29 H29A 119.0 . .
C29 C30 C31 119.2(5) . .
C29 C30 H30A 120.4 . .
C31 C30 H30A 120.4 . .
C30 C31 C32 120.9(5) . .
C30 C31 H31A 119.5 . .
C32 C31 H31A 119.5 . .
C27 C32 C31 118.7(5) . .
C27 C32 H32A 120.7 . .
C31 C32 H32A 120.7 . .
O3 C33 C34 108.3(4) . .
O3 C33 H33A 110.0 . .
C34 C33 H33A 110.0 . .
O3 C33 H33B 110.0 . .
C34 C33 H33B 110.0 . .
H33A C33 H33B 108.4 . .
O4 C34 C33 107.0(4) . .
O4 C34 H34A 110.3 . .
C33 C34 H34A 110.3 . .
O4 C34 H34B 110.3 . .
C33 C34 H34B 110.3 . .
H34A C34 H34B 108.6 . .
O4 C35 C36 113.2(5) . 7_565
O4 C35 H35A 108.9 . .
C36 C35 H35A 108.9 7_565 .
O4 C35 H35B 108.9 . .
C36 C35 H35B 108.9 7_565 .
H35A C35 H35B 107.8 . .
O5 C36 C35 112.2(4) . 7_565
O5 C36 H36A 109.2 . .
C35 C36 H36A 109.2 7_565 .
O5 C36 H36B 109.2 . .
C35 C36 H36B 109.2 7_565 .
H36A C36 H36B 107.9 . .
O5 C37 C38 110.0(4) . .
O5 C37 H37A 109.7 . .
C38 C37 H37A 109.7 . .
O5 C37 H37B 109.7 . .
C38 C37 H37B 109.7 . .
H37A C37 H37B 108.2 . .
O6 C38 C37 105.5(4) . .
O6 C38 H38A 110.6 . .
C37 C38 H38A 110.6 . .
O6 C38 H38B 110.6 . .
C37 C38 H38B 110.6 . .
H38A C38 H38B 108.8 . .
F1 B1 F3 113.1(6) . .
F1 B1 F4 114.8(7) . .
F3 B1 F4 116.2(7) . .
F1 B1 F2 105.0(6) . .
F3 B1 F2 108.6(8) . .
F4 B1 F2 97.0(5) . .

loop_
_geom_bond_atom_site_label_1
_geom_bond_atom_site_label_2
_geom_bond_distance
_geom_bond_site_symmetry_2
O1 C20 1.373(6) .
O1 C19 1.422(6) .
O2 C27 1.370(6) .
O2 C26 1.453(6) .
O3 C18 1.376(5) .
O3 C33 1.428(5) .
O4 C35 1.323(7) .
O4 C34 1.430(6) .
O5 C36 1.385(6) .
O5 C37 1.448(6) .
O6 C13 1.362(5) .
O6 C38 1.474(5) .
N1 C10 1.333(5) .
N1 C9 1.338(6) .
N1 C12 1.488(5) .
C1 C6 1.400(8) .
C1 C2 1.435(8) .
C1 H1A 0.9500 .
C2 C3 1.293(9) .
C2 H2A 0.9500 .
C3 C4 1.283(10) .
C4 C5 1.430(10) .
C4 H4A 0.9500 .
C5 C6 1.352(8) .
C5 H5A 0.9500 .
C6 C7 1.475(6) .
C7 C11 1.371(7) .
C7 C8 1.392(7) .
C8 C9 1.378(7) .
C8 H8A 0.9500 .
C9 H9A 0.9500 .
C10 C11 1.377(6) .
C10 H10A 0.9500 .
C11 H11A 0.9500 .
C12 C12 1.477(9) 7_556
C12 H12A 0.9900 .
C12 H12B 0.9900 .
C13 C14 1.376(6) .
C13 C18 1.398(6) .
C14 C15 1.365(7) .
C14 H14A 0.9500 .
C15 C16 1.375(7) .
C15 C19 1.515(7) .
C16 C17 1.399(7) .
C16 C26 1.513(7) .
C17 C18 1.390(6) .
C17 H17A 0.9500 .
C19 H19A 0.9900 .
C19 H19B 0.9900 .
C20 C25 1.367(8) .
C20 C21 1.398(7) .
C21 C22 1.389(7) .
C21 H21A 0.9500 .
C22 C23 1.343(9) .
C22 H22A 0.9500 .
C23 C24 1.391(10) .
C23 H23A 0.9500 .
C24 C25 1.385(9) .
C24 H24A 0.9500 .
C25 H25A 0.9500 .
C26 H26A 0.9900 .
C26 H26B 0.9900 .
C27 C32 1.366(7) .
C27 C28 1.381(7) .
C28 C29 1.390(7) .
C28 H28A 0.9500 .
C29 C30 1.343(8) .
C29 H29A 0.9500 .
C30 C31 1.370(8) .
C30 H30A 0.9500 .
C31 C32 1.386(7) .
C31 H31A 0.9500 .
C32 H32A 0.9500 .
C33 C34 1.509(7) .
C33 H33A 0.9900 .
C33 H33B 0.9900 .
C34 H34A 0.9900 .
C34 H34B 0.9900 .
C35 C36 1.499(7) 7_565
C35 H35A 0.9900 .
C35 H35B 0.9900 .
C36 C35 1.499(7) 7_565
C36 H36A 0.9900 .
C36 H36B 0.9900 .
C37 C38 1.493(7) .
C37 H37A 0.9900 .
C37 H37B 0.9900 .
C38 H38A 0.9900 .
C38 H38B 0.9900 .
B1 F1 1.263(7) .
B1 F3 1.292(8) .
B1 F4 1.349(8) .
B1 F2 1.397(8) .

loop_
_platon_squeeze_void_nr
_platon_squeeze_void_average_x
_platon_squeeze_void_average_y
_platon_squeeze_void_average_z
_platon_squeeze_void_volume
_platon_squeeze_void_count_electrons
_platon_squeeze_void_content
1 0.500 0.000 0.183 968 339 ' '
2 0.000 0.500 0.565 968 339 ' '
